data_7237003
loop_
_publ_author_name
'Smetana, Volodymyr'
'Mudryk, Yaroslav'
'Pecharsky, Vitalij K.'
'Mudring, Anja-Verena'

_publ_section_title
;
 Controlling magnetism via transition metal exchange in the series of
 intermetallics Eu(T1,T2)5In (T = Cu, Ag, Au)
;
_journal_issue 6
_journal_name_full 'Journal of Materials Chemistry C'
_journal_page_first 1353
_journal_paper_doi 10.1039/C7TC04964A
_journal_volume 6
_journal_year 2018
_chemical_formula_sum 'Ag3.23 Au1.77 Eu In'
_chemical_formula_weight 963.65
_space_group_crystal_system tetragonal
_space_group_IT_number 139
_space_group_name_Hall '-I 4 2'
_space_group_name_H-M_alt 'I 4/m m m'
_audit_creation_method SHELXL-97
_audit_update_record
;
2017-08-01 deposited with the CCDC.
2017-12-18 downloaded from the CCDC.
;
_cell_angle_alpha 90
_cell_angle_beta 90
_cell_angle_gamma 90
_cell_formula_units_Z 2
_cell_length_a 7.199(2)
_cell_length_b 7.199
_cell_length_c 5.5082(16)
_cell_measurement_reflns_used 2390
_cell_measurement_temperature 296(2)
_cell_measurement_theta_max 37.611
_cell_measurement_theta_min 4.003
_cell_volume 285.47(11)
_computing_structure_refinement 'SHELXL-97 (Sheldrick, 2008)'
_diffrn_ambient_temperature 296(2)
_diffrn_measured_fraction_theta_full 1.000
_diffrn_measured_fraction_theta_max 1.000
_diffrn_measurement_device_type 'Bruker Venture'
_diffrn_measurement_method 'w amd f scan'
_diffrn_radiation_type MoK\a
_diffrn_radiation_wavelength 0.71073
_diffrn_reflns_av_R_equivalents 0.0714
_diffrn_reflns_av_unetI/netI 0.0430
_diffrn_reflns_Laue_measured_fraction_full 1.000
_diffrn_reflns_Laue_measured_fraction_max 1.000
_diffrn_reflns_limit_h_max 12
_diffrn_reflns_limit_h_min -12
_diffrn_reflns_limit_k_max 9
_diffrn_reflns_limit_k_min -10
_diffrn_reflns_limit_l_max 9
_diffrn_reflns_limit_l_min -9
_diffrn_reflns_number 2390
_diffrn_reflns_point_group_measured_fraction_full 1.000
_diffrn_reflns_point_group_measured_fraction_max 1.000
_diffrn_reflns_theta_full 25.242
_diffrn_reflns_theta_max 37.611
_diffrn_reflns_theta_min 4.003
_exptl_absorpt_coefficient_mu 70.734
_exptl_absorpt_correction_T_max 0.07
_exptl_absorpt_correction_T_min 0.03
_exptl_absorpt_correction_type empirical
_exptl_absorpt_process_details 'Blessing, 1995'
_exptl_crystal_density_diffrn 11.213
_exptl_crystal_description 'irregular fragment'
_exptl_crystal_F_000 807.2
_exptl_crystal_size_max 0.12
_exptl_crystal_size_mid 0.09
_exptl_crystal_size_min 0.07
_refine_diff_density_max 3.832
_refine_diff_density_min -2.425
_refine_diff_density_rms 0.671
_refine_ls_extinction_coef 0.0043(4)
_refine_ls_extinction_expression Fc^*^=kFc[1+0.001xFc^2^\l^3^/sin(2\q)]^-1/4^
_refine_ls_extinction_method 'SHELXL-97 (Sheldrick 2008)'
_refine_ls_goodness_of_fit_ref 1.137
_refine_ls_hydrogen_treatment undef
_refine_ls_matrix_type full
_refine_ls_number_parameters 11
_refine_ls_number_reflns 249
_refine_ls_number_restraints 0
_refine_ls_restrained_S_all 1.137
_refine_ls_R_factor_all 0.0505
_refine_ls_R_factor_gt 0.0348
_refine_ls_shift/su_max 0.000
_refine_ls_shift/su_mean 0.000
_refine_ls_structure_factor_coef Fsqd
_refine_ls_weighting_details 'w=1/[\s^2^(Fo^2^)+(0.0270P)^2^+1.2509P] where P=(Fo^2^+2Fc^2^)/3'
_refine_ls_weighting_scheme calc
_refine_ls_wR_factor_gt 0.0581
_refine_ls_wR_factor_ref 0.0617
_reflns_Friedel_coverage 0.000
_reflns_number_gt 208
_reflns_number_total 249
_reflns_threshold_expression 'I > 2\s(I)'
_cod_data_source_file c7tc04964a2.cif
_cod_data_source_block vsAuAg_0m
_cod_original_cell_volume 285.43(19)
_cod_database_code 7237003
_shelx_shelxl_version_number 97
_shelx_space_group_comment
;
The symmetry employed for this shelxl refinement is uniquely defined
by the following loop, which should always be used as a source of
symmetry information in preference to the above space-group names.
They are only intended as comments.
;

loop_
_space_group_symop_operation_xyz
'x, y, z'
'-x, -y, z'
'-y, x, z'
'y, -x, z'
'-x, y, -z'
'x, -y, -z'
'y, x, -z'
'-y, -x, -z'
'x+1/2, y+1/2, z+1/2'
'-x+1/2, -y+1/2, z+1/2'
'-y+1/2, x+1/2, z+1/2'
'y+1/2, -x+1/2, z+1/2'
'-x+1/2, y+1/2, -z+1/2'
'x+1/2, -y+1/2, -z+1/2'
'y+1/2, x+1/2, -z+1/2'
'-y+1/2, -x+1/2, -z+1/2'
'-x, -y, -z'
'x, y, -z'
'y, -x, -z'
'-y, x, -z'
'x, -y, z'
'-x, y, z'
'-y, -x, z'
'y, x, z'
'-x+1/2, -y+1/2, -z+1/2'
'x+1/2, y+1/2, -z+1/2'
'y+1/2, -x+1/2, -z+1/2'
'-y+1/2, x+1/2, -z+1/2'
'x+1/2, -y+1/2, z+1/2'
'-x+1/2, y+1/2, z+1/2'
'-y+1/2, -x+1/2, z+1/2'
'y+1/2, x+1/2, z+1/2'

loop_
_atom_site_label
_atom_site_type_symbol
_atom_site_fract_x
_atom_site_fract_y
_atom_site_fract_z
_atom_site_U_iso_or_equiv
_atom_site_adp_type
_atom_site_occupancy
_atom_site_site_symmetry_order
_atom_site_calc_flag
_atom_site_refinement_flags_posn
_atom_site_refinement_flags_adp
_atom_site_refinement_flags_occupancy
Eu1 Eu 0.0000 0.0000 0.0000 0.0107(3) Uani 1 16 d S T P
Au1 Au 0.30677(6) 0.30677(6) 0.0000 0.0109(2) Uani 0.442(7) 4 d S T P
Ag1 Ag 0.30677(6) 0.30677(6) 0.0000 0.0109(2) Uani 0.558(7) 4 d S T P
In2 In 0.5000 0.0000 0.2500 0.0104(3) Uani 0.5 8 d S T P
Ag2 Ag 0.5000 0.0000 0.2500 0.0104(3) Uani 0.5 8 d S T P

loop_
_atom_site_aniso_label
_atom_site_aniso_U_11
_atom_site_aniso_U_22
_atom_site_aniso_U_33
_atom_site_aniso_U_23
_atom_site_aniso_U_13
_atom_site_aniso_U_12
Eu1 0.0105(4) 0.0105(4) 0.0111(5) 0.000 0.000 0.000
Au1 0.0096(2) 0.0096(2) 0.0136(3) 0.000 0.000 0.00038(19)
Ag1 0.0096(2) 0.0096(2) 0.0136(3) 0.000 0.000 0.00038(19)
In2 0.0121(4) 0.0121(4) 0.0069(5) 0.000 0.000 0.000
Ag2 0.0121(4) 0.0121(4) 0.0069(5) 0.000 0.000 0.000

loop_
_atom_type_symbol
_atom_type_description
_atom_type_scat_dispersion_real
_atom_type_scat_dispersion_imag
_atom_type_scat_source
Ag Ag -0.8971 1.1015 'International Tables Vol C Tables 4.2.6.8 and 6.1.1.4'
In In -0.7276 1.3100 'International Tables Vol C Tables 4.2.6.8 and 6.1.1.4'
Eu Eu -0.1578 3.6682 'International Tables Vol C Tables 4.2.6.8 and 6.1.1.4'
Au Au -2.0133 8.8022 'International Tables Vol C Tables 4.2.6.8 and 6.1.1.4'

loop_
_geom_angle_atom_site_label_1
_geom_angle_atom_site_label_2
_geom_angle_atom_site_label_3
_geom_angle
_geom_angle_site_symmetry_1
_geom_angle_site_symmetry_3
Au1 Eu1 Ag1 180.0 . 17
Au1 Eu1 Au1 180.000(11) . 17
Ag1 Eu1 Au1 0.0 17 17
Au1 Eu1 Ag1 90.0 . 19
Ag1 Eu1 Ag1 90.000(17) 17 19
Au1 Eu1 Ag1 90.000(17) 17 19
Au1 Eu1 Ag1 90.0 . 3
Ag1 Eu1 Ag1 90.000(17) 17 3
Au1 Eu1 Ag1 90.000(17) 17 3
Ag1 Eu1 Ag1 180.0 19 3
Au1 Eu1 Au1 90.000(17) . 19
Ag1 Eu1 Au1 90.0 17 19
Au1 Eu1 Au1 90.000(17) 17 19
Ag1 Eu1 Au1 0.0 19 19
Ag1 Eu1 Au1 180.0 3 19
Au1 Eu1 Au1 90.000(17) . 3
Ag1 Eu1 Au1 90.0 17 3
Au1 Eu1 Au1 90.000(17) 17 3
Ag1 Eu1 Au1 180.0 19 3
Ag1 Eu1 Au1 0.0 3 3
Au1 Eu1 Au1 180.0 19 3
Au1 Eu1 Au1 125.536(12) . 9_444
Ag1 Eu1 Au1 54.5 17 9_444
Au1 Eu1 Au1 54.464(12) 17 9_444
Ag1 Eu1 Au1 90.0 19 9_444
Ag1 Eu1 Au1 90.0 3 9_444
Au1 Eu1 Au1 90.000(10) 19 9_444
Au1 Eu1 Au1 90.000(10) 3 9_444
Au1 Eu1 Au1 54.464(12) . 25
Ag1 Eu1 Au1 125.5 17 25
Au1 Eu1 Au1 125.536(12) 17 25
Ag1 Eu1 Au1 90.0 19 25
Ag1 Eu1 Au1 90.0 3 25
Au1 Eu1 Au1 90.000(10) 19 25
Au1 Eu1 Au1 90.000(10) 3 25
Au1 Eu1 Au1 180.000(14) 9_444 25
Au1 Eu1 Ag1 54.5 . 25
Ag1 Eu1 Ag1 125.536(12) 17 25
Au1 Eu1 Ag1 125.536(12) 17 25
Ag1 Eu1 Ag1 90.000(10) 19 25
Ag1 Eu1 Ag1 90.000(10) 3 25
Au1 Eu1 Ag1 90.000(10) 19 25
Au1 Eu1 Ag1 90.000(10) 3 25
Au1 Eu1 Ag1 180.000(14) 9_444 25
Au1 Eu1 Ag1 0.00(3) 25 25
Au1 Eu1 Ag1 125.5 . 9_444
Ag1 Eu1 Ag1 54.464(12) 17 9_444
Au1 Eu1 Ag1 54.464(12) 17 9_444
Ag1 Eu1 Ag1 90.000(10) 19 9_444
Ag1 Eu1 Ag1 90.000(10) 3 9_444
Au1 Eu1 Ag1 90.000(10) 19 9_444
Au1 Eu1 Ag1 90.000(10) 3 9_444
Au1 Eu1 Ag1 0.0 9_444 9_444
Au1 Eu1 Ag1 180.0 25 9_444
Ag1 Eu1 Ag1 180.0 25 9_444
Ag1 Au1 Ag1 90.0 19_565 3_655
Ag1 Au1 Au1 0.0 19_565 19_565
Ag1 Au1 Au1 90.0 3_655 19_565
Ag1 Au1 Au1 90.0 19_565 3_655
Ag1 Au1 Au1 0.0 3_655 3_655
Au1 Au1 Au1 90.0 19_565 3_655
Ag1 Au1 Ag2 138.448(12) 19_565 17_655
Ag1 Au1 Ag2 61.876(13) 3_655 17_655
Au1 Au1 Ag2 138.448(12) 19_565 17_655
Au1 Au1 Ag2 61.876(13) 3_655 17_655
Ag1 Au1 Ag2 61.876(12) 19_565 9_454
Ag1 Au1 Ag2 138.448(13) 3_655 9_454
Au1 Au1 Ag2 61.876(12) 19_565 9_454
Au1 Au1 Ag2 138.448(13) 3_655 9_454
Ag2 Au1 Ag2 119.192(16) 17_655 9_454
Ag1 Au1 In2 138.448(12) 19_565 17_655
Ag1 Au1 In2 61.876(13) 3_655 17_655
Au1 Au1 In2 138.448(12) 19_565 17_655
Au1 Au1 In2 61.876(13) 3_655 17_655
Ag2 Au1 In2 0.0 17_655 17_655
Ag2 Au1 In2 119.2 9_454 17_655
Ag1 Au1 In2 61.876(12) 19_565 9_454
Ag1 Au1 In2 138.448(13) 3_655 9_454
Au1 Au1 In2 61.876(12) 19_565 9_454
Au1 Au1 In2 138.448(13) 3_655 9_454
Ag2 Au1 In2 119.2 17_655 9_454
Ag2 Au1 In2 0.0 9_454 9_454
In2 Au1 In2 119.192(16) 17_655 9_454
Ag1 Au1 Ag2 61.876(13) 19_565 25
Ag1 Au1 Ag2 138.448(14) 3_655 25
Au1 Au1 Ag2 61.876(13) 19_565 25
Au1 Au1 Ag2 138.448(14) 3_655 25
Ag2 Au1 Ag2 157.41(2) 17_655 25
Ag2 Au1 Ag2 55.635(17) 9_454 25
In2 Au1 Ag2 157.41(2) 17_655 25
In2 Au1 Ag2 55.635(17) 9_454 25
Ag1 Au1 In2 61.876(13) 19_565 25
Ag1 Au1 In2 138.448(14) 3_655 25
Au1 Au1 In2 61.876(13) 19_565 25
Au1 Au1 In2 138.448(14) 3_655 25
Ag2 Au1 In2 157.4 17_655 25
Ag2 Au1 In2 55.6 9_454 25
In2 Au1 In2 157.41(2) 17_655 25
In2 Au1 In2 55.635(17) 9_454 25
Ag2 Au1 In2 0.0 25 25
Ag1 Au1 In2 138.448(12) 19_565 .
Ag1 Au1 In2 61.876(13) 3_655 .
Au1 Au1 In2 138.448(12) 19_565 .
Au1 Au1 In2 61.876(13) 3_655 .
Ag2 Au1 In2 55.6 17_655 .
Ag2 Au1 In2 157.4 9_454 .
In2 Au1 In2 55.635(14) 17_655 .
In2 Au1 In2 157.41(2) 9_454 .
Ag2 Au1 In2 119.2 25 .
In2 Au1 In2 119.192(16) 25 .
Ag2 In2 Ag2 180.0 17_656 17_655
Ag2 In2 In2 0.0 17_656 17_656
Ag2 In2 In2 180.0 17_655 17_656
Ag2 In2 In2 180.0 17_656 17_655
Ag2 In2 In2 0.0 17_655 17_655
In2 In2 In2 180.0 17_656 17_655
Ag2 In2 Ag1 62.182(8) 17_656 27
Ag2 In2 Ag1 117.818(8) 17_655 27
In2 In2 Ag1 62.182(8) 17_656 27
In2 In2 Ag1 117.818(8) 17_655 27
Ag2 In2 Ag1 117.818(7) 17_656 19
Ag2 In2 Ag1 62.182(7) 17_655 19
In2 In2 Ag1 117.818(7) 17_656 19
In2 In2 Ag1 62.182(7) 17_655 19
Ag1 In2 Ag1 157.41(2) 27 19
Ag2 In2 Au1 62.182(8) 17_656 27
Ag2 In2 Au1 117.818(8) 17_655 27
In2 In2 Au1 62.182(8) 17_656 27
In2 In2 Au1 117.818(8) 17_655 27
Ag1 In2 Au1 0.0 27 27
Ag1 In2 Au1 157.4 19 27
Ag2 In2 Au1 117.818(7) 17_656 19
Ag2 In2 Au1 62.182(7) 17_655 19
In2 In2 Au1 117.818(7) 17_656 19
In2 In2 Au1 62.182(7) 17_655 19
Ag1 In2 Au1 157.4 27 19
Ag1 In2 Au1 0.0 19 19
Au1 In2 Au1 157.41(2) 27 19
Ag2 In2 Au1 117.818(7) 17_656 .
Ag2 In2 Au1 62.182(7) 17_655 .
In2 In2 Au1 117.818(7) 17_656 .
In2 In2 Au1 62.182(7) 17_655 .
Ag1 In2 Au1 102.6 27 .
Ag1 In2 Au1 96.9 19 .
Au1 In2 Au1 102.578(11) 27 .
Au1 In2 Au1 96.90(2) 19 .
Ag2 In2 Au1 117.818(7) 17_656 3_655
Ag2 In2 Au1 62.182(7) 17_655 3_655
In2 In2 Au1 117.818(7) 17_656 3_655
In2 In2 Au1 62.182(7) 17_655 3_655
Ag1 In2 Au1 60.8 27 3_655
Ag1 In2 Au1 124.4 19 3_655
Au1 In2 Au1 60.808(16) 27 3_655
Au1 In2 Au1 124.365(15) 19 3_655
Au1 In2 Au1 56.25(3) . 3_655
Ag2 In2 Au1 62.182(8) 17_656 11_545
Ag2 In2 Au1 117.818(8) 17_655 11_545
In2 In2 Au1 62.182(8) 17_656 11_545
In2 In2 Au1 117.818(8) 17_655 11_545
Ag1 In2 Au1 124.4 27 11_545
Ag1 In2 Au1 60.8 19 11_545
Au1 In2 Au1 124.365(17) 27 11_545
Au1 In2 Au1 60.808(16) 19 11_545
Au1 In2 Au1 102.578(16) . 11_545
Au1 In2 Au1 157.41(2) 3_655 11_545

loop_
_geom_bond_atom_site_label_1
_geom_bond_atom_site_label_2
_geom_bond_distance
_geom_bond_site_symmetry_2
Eu1 Au1 3.1230(8) .
Eu1 Ag1 3.1230(8) 17
Eu1 Au1 3.1230(8) 17
Eu1 Ag1 3.1230(8) 19
Eu1 Ag1 3.1230(8) 3
Eu1 Au1 3.1230(8) 19
Eu1 Au1 3.1230(8) 3
Eu1 Au1 3.3845(8) 9_444
Eu1 Au1 3.3845(8) 25
Eu1 Ag1 3.3845(8) 25
Eu1 Ag1 3.3845(8) 9_444
Au1 Ag1 2.7819(9) 19_565
Au1 Ag1 2.7819(12) 3_655
Au1 Au1 2.7819(9) 19_565
Au1 Au1 2.7819(12) 3_655
Au1 Ag2 2.9509(3) 17_655
Au1 Ag2 2.9509(5) 9_454
Au1 In2 2.9509(3) 17_655
Au1 In2 2.9509(5) 9_454
Au1 Ag2 2.9509(5) 25
Au1 In2 2.9509(5) 25
Au1 In2 2.9509(3) .
In2 Ag2 2.7541(8) 17_656
In2 Ag2 2.7541(8) 17_655
In2 In2 2.7541(8) 17_656
In2 In2 2.7541(8) 17_655
In2 Ag1 2.9509(5) 27
In2 Ag1 2.9509(3) 19
In2 Au1 2.9509(5) 27
In2 Au1 2.9509(3) 19
In2 Au1 2.9509(3) 3_655
In2 Au1 2.9509(5) 11_545
